data_7150341
loop_
_publ_author_name
'Saygili, Nezire'
'Batsanov, Andrei S.'
'Bryce, Martin R.'

_publ_section_title
;
 5-Pyrimidylboronic acid and 2-methoxy-5-pyrimidylboronic acid: new
 heteroarylpyrimidine derivatives via Suzuki cross-coupling reactions.
;
_journal_issue 6
_journal_name_full 'Organic &amp; biomolecular chemistry'
_journal_page_first 852
_journal_page_last 857
_journal_paper_doi 10.1039/b314624n
_journal_volume 2
_journal_year 2004
_chemical_formula_moiety 'C4 H5 B N2 O2,0.5(H2 O)'
_chemical_formula_sum 'C4 H6 B N2 O2.5'
_chemical_formula_weight 132.92
_chemical_melting_point_gt 593.15
_chemical_name_systematic
;
5-pyrimidylboronic acid hemihydrate
;
_space_group_IT_number 18
_symmetry_cell_setting orthorhombic
_symmetry_space_group_name_Hall 'P 2 2ab'
_symmetry_space_group_name_H-M 'P 21 21 2'
_atom_sites_solution_hydrogens difmap
_atom_sites_solution_primary direct
_atom_sites_solution_secondary difmap
_audit_creation_method SHELXL-97
_cell_angle_alpha 90.00
_cell_angle_beta 90.00
_cell_angle_gamma 90.00
_cell_formula_units_Z 4
_cell_length_a 7.6474(7)
_cell_length_b 21.062(5)
_cell_length_c 3.6345(2)
_cell_measurement_reflns_used 983
_cell_measurement_temperature 120(2)
_cell_measurement_theta_max 24.84
_cell_measurement_theta_min 10.23
_cell_volume 585.41(15)
_computing_cell_refinement 'SMART version 5.625 (Bruker, 2001)'
_computing_data_collection 'SMART version 5.625 (Bruker, 2001)'
_computing_data_reduction 'SAINT version 6.02A (Bruker, 2001)'
_computing_molecular_graphics 'SHELXTL version 5.10 (Bruker, 1997)'
_computing_publication_material 'SHELXTL version 5.10 (Bruker, 1997)'
_computing_structure_refinement 'SHELXTL version 6.12 (Bruker, 2001)'
_computing_structure_solution 'SHELXTL version 6.12 (Bruker, 2001)'
_diffrn_ambient_temperature 120(2)
_diffrn_detector_area_resol_mean 8
_diffrn_measured_fraction_theta_full 0.995
_diffrn_measured_fraction_theta_max 0.995
_diffrn_measurement_device_type 'SMART 6K CCD area detector'
_diffrn_measurement_method '\w scans'
_diffrn_radiation_monochromator graphite
_diffrn_radiation_source 'fine-focus sealed tube'
_diffrn_radiation_type MoK\a
_diffrn_radiation_wavelength 0.71073
_diffrn_reflns_av_R_equivalents 0.0392
_diffrn_reflns_av_sigmaI/netI 0.0244
_diffrn_reflns_limit_h_max 10
_diffrn_reflns_limit_h_min -10
_diffrn_reflns_limit_k_max 29
_diffrn_reflns_limit_k_min -29
_diffrn_reflns_limit_l_max 5
_diffrn_reflns_limit_l_min -5
_diffrn_reflns_number 7717
_diffrn_reflns_theta_full 29.95
_diffrn_reflns_theta_max 29.95
_diffrn_reflns_theta_min 1.93
_exptl_absorpt_coefficient_mu 0.121
_exptl_absorpt_correction_T_max 1.0000
_exptl_absorpt_correction_T_min 0.8954
_exptl_absorpt_correction_type multi-scan
_exptl_absorpt_process_details 'SADABS v.2.03 (Bruker,2001), R(int)=0.065 before correction'
_exptl_crystal_colour colourless
_exptl_crystal_density_diffrn 1.508
_exptl_crystal_density_meas ?
_exptl_crystal_density_method .
_exptl_crystal_description needle
_exptl_crystal_F_000 276
_exptl_crystal_size_max 0.28
_exptl_crystal_size_mid 0.04
_exptl_crystal_size_min 0.04
_refine_diff_density_max 0.280
_refine_diff_density_min -0.187
_refine_diff_density_rms 0.045
_refine_ls_abs_structure_details 'undeterminable, Friedel equivalents merged, all \Df" set to 0'
_refine_ls_extinction_method none
_refine_ls_goodness_of_fit_ref 1.054
_refine_ls_hydrogen_treatment refall
_refine_ls_matrix_type full
_refine_ls_number_parameters 111
_refine_ls_number_reflns 1039
_refine_ls_number_restraints 0
_refine_ls_restrained_S_all 1.054
_refine_ls_R_factor_all 0.0380
_refine_ls_R_factor_gt 0.0318
_refine_ls_shift/su_max 0.000
_refine_ls_shift/su_mean 0.000
_refine_ls_structure_factor_coef Fsqd
_refine_ls_weighting_details 'calc w=1/[\s^2^(Fo^2^)+(0.0489P)^2^+0.1055P] where P=(Fo^2^+2Fc^2^)/3'
_refine_ls_weighting_scheme calc
_refine_ls_wR_factor_gt 0.0797
_refine_ls_wR_factor_ref 0.0835
_reflns_Friedel_coverage 0.63
_reflns_number_gt 936
_reflns_number_total 1039
_reflns_threshold_expression I>2\s(I)
_cod_data_source_file b314624n.txt
_cod_data_source_block (2)
_cod_depositor_comments
;
The following automatic conversions were performed:
'_symmetry_cell_setting' value 'Orthorhombic' changed to 'orthorhombic'
according to '/home/adriana/struct/CIF-dictionaries/cif_core.dic'
dictionary named 'cif_core.dic' version 2.4.1 from 2010-06-29.

Automatic conversion script
Id: cif_fix_enum 1555 2011-01-17 13:19:09Z saulius 

The following automatic conversions were performed:

'_chemical_melting_point' tag was changed to
'_chemical_melting_point_gt' since the value was specified 'more
than' ('>') a certain temperature. The value '>320\% C' was changed
to '593.15' - it was converted from degrees Celsius(C) to Kelvins(K).

Automatic conversion script
Id: cif_fix_values 1569 2011-02-09 13:29:24Z adriana 
;
_cod_original_sg_symbol_H-M P2(1)2(1)2
_cod_database_code 7150341

loop_
_symmetry_equiv_pos_as_xyz
'x, y, z'
'-x, -y, z'
'-x+1/2, y+1/2, -z'
'x+1/2, -y+1/2, -z'

loop_
_atom_site_label
_atom_site_type_symbol
_atom_site_fract_x
_atom_site_fract_y
_atom_site_fract_z
_atom_site_U_iso_or_equiv
_atom_site_adp_type
_atom_site_occupancy
_atom_site_symmetry_multiplicity
_atom_site_calc_flag
_atom_site_refinement_flags
_atom_site_disorder_assembly
_atom_site_disorder_group
O1 O 0.70949(15) 0.55594(5) 0.5385(4) 0.0222(3) Uani 1 1 d . . .
H01 H 0.803(3) 0.5456(11) 0.442(8) 0.036(6) Uiso 1 1 d . . .
O2 O 0.76768(14) 0.65984(5) 0.3262(4) 0.0193(3) Uani 1 1 d . . .
H02 H 0.729(3) 0.6970(13) 0.299(9) 0.051(8) Uiso 1 1 d . . .
B B 0.6608(2) 0.61697(8) 0.4938(5) 0.0164(3) Uani 1 1 d . . .
N1 N 0.19394(17) 0.59901(6) 0.8793(4) 0.0178(3) Uani 1 1 d . . .
C2 C 0.14192(19) 0.65963(7) 0.8640(5) 0.0173(3) Uani 1 1 d . . .
H2 H 0.022(2) 0.6684(9) 0.949(6) 0.022(5) Uiso 1 1 d . . .
N3 N 0.23821(17) 0.70878(6) 0.7491(4) 0.0179(3) Uani 1 1 d . . .
C4 C 0.40150(19) 0.69514(7) 0.6350(5) 0.0167(3) Uani 1 1 d . . .
H4 H 0.472(2) 0.7303(9) 0.557(6) 0.018(5) Uiso 1 1 d . . .
C5 C 0.47090(19) 0.63419(7) 0.6352(5) 0.0147(3) Uani 1 1 d . . .
C6 C 0.3577(2) 0.58728(7) 0.7663(5) 0.0169(3) Uani 1 1 d . . .
H6 H 0.395(2) 0.5432(9) 0.773(6) 0.016(5) Uiso 1 1 d . . .
O3 O 0.0000 0.5000 1.2315(5) 0.0175(3) Uani 1 2 d S . .
H03 H 0.049(3) 0.5293(10) 1.110(8) 0.042(7) Uiso 1 1 d . . .

loop_
_atom_site_aniso_label
_atom_site_aniso_U_11
_atom_site_aniso_U_22
_atom_site_aniso_U_33
_atom_site_aniso_U_23
_atom_site_aniso_U_13
_atom_site_aniso_U_12
O1 0.0184(5) 0.0150(5) 0.0331(7) 0.0026(5) 0.0096(5) 0.0035(4)
O2 0.0148(5) 0.0150(5) 0.0282(6) 0.0022(5) 0.0044(5) 0.0002(4)
B 0.0146(7) 0.0159(7) 0.0188(7) -0.0015(7) 0.0012(7) -0.0004(6)
N1 0.0157(6) 0.0168(6) 0.0208(6) -0.0005(5) 0.0017(5) -0.0013(5)
C2 0.0137(6) 0.0188(7) 0.0196(7) 0.0011(6) 0.0013(6) 0.0004(5)
N3 0.0151(5) 0.0163(5) 0.0224(6) 0.0017(5) 0.0006(5) 0.0009(4)
C4 0.0148(6) 0.0156(6) 0.0198(7) 0.0017(6) 0.0007(6) -0.0012(5)
C5 0.0124(6) 0.0150(6) 0.0167(7) -0.0007(6) 0.0007(6) 0.0001(5)
C6 0.0167(6) 0.0134(6) 0.0207(7) -0.0001(6) 0.0009(6) -0.0013(5)
O3 0.0141(7) 0.0146(7) 0.0238(8) 0.000 0.000 -0.0019(6)

loop_
_atom_type_symbol
_atom_type_description
_atom_type_scat_dispersion_real
_atom_type_scat_dispersion_imag
_atom_type_scat_source
C C 0.0033 0.0000 'International Tables Vol C Tables 4.2.6.8 and 6.1.1.4'
H H 0.0000 0.0000 'International Tables Vol C Tables 4.2.6.8 and 6.1.1.4'
B B 0.0013 0.0000 'International Tables Vol C Tables 4.2.6.8 and 6.1.1.4'
N N 0.0061 0.0000 'International Tables Vol C Tables 4.2.6.8 and 6.1.1.4'
O O 0.0106 0.0000 'International Tables Vol C Tables 4.2.6.8 and 6.1.1.4'

loop_
_geom_angle_atom_site_label_1
_geom_angle_atom_site_label_2
_geom_angle_atom_site_label_3
_geom_angle
_geom_angle_site_symmetry_1
_geom_angle_site_symmetry_3
_geom_angle_publ_flag
B O1 H01 116.1(17) . . ?
B O2 H02 117.5(19) . . ?
O1 B O2 121.37(15) . . ?
O1 B C5 115.64(14) . . ?
O2 B C5 122.96(14) . . ?
C2 N1 C6 116.14(13) . . ?
N3 C2 N1 126.00(14) . . ?
N3 C2 H2 117.7(11) . . ?
N1 C2 H2 116.3(11) . . ?
C2 N3 C4 116.20(13) . . ?
N3 C4 C5 123.46(14) . . ?
N3 C4 H4 116.5(11) . . ?
C5 C4 H4 120.0(11) . . ?
C4 C5 C6 114.64(13) . . ?
C4 C5 B 124.21(13) . . ?
C6 C5 B 121.14(13) . . ?
N1 C6 C5 123.55(13) . . ?
N1 C6 H6 116.2(11) . . ?
C5 C6 H6 120.3(12) . . ?

loop_
_geom_bond_atom_site_label_1
_geom_bond_atom_site_label_2
_geom_bond_distance
_geom_bond_site_symmetry_2
_geom_bond_publ_flag
O1 B 1.348(2) . ?
O1 H01 0.82(2) . ?
O2 B 1.362(2) . ?
O2 H02 0.84(3) . ?
B C5 1.583(2) . ?
N1 C2 1.3385(19) . ?
N1 C6 1.341(2) . ?
C2 N3 1.3373(19) . ?
C2 H2 0.99(2) . ?
N3 C4 1.3468(19) . ?
C4 C5 1.3890(19) . ?
C4 H4 0.959(19) . ?
C5 C6 1.3974(19) . ?
C6 H6 0.971(18) . ?
O3 H03 0.85(2) . ?

loop_
_geom_hbond_atom_site_label_D
_geom_hbond_atom_site_label_H
_geom_hbond_atom_site_label_A
_geom_hbond_distance_DH
_geom_hbond_distance_HA
_geom_hbond_distance_DA
_geom_hbond_angle_DHA
_geom_hbond_site_symmetry_A
O1 H01 O3 0.82(2) 1.94(2) 2.7512(14) 166(2) 1_654
O2 H02 N3 0.84(3) 1.99(3) 2.7896(18) 158(2) 4_566
O3 H03 N1 0.85(2) 2.02(2) 2.8612(16) 172(3) .

loop_
_cod_related_entry_id
_cod_related_entry_database
_cod_related_entry_code
1 ChemSpider 21141364
